data_7024127
loop_
_publ_author_name
'Crowley, James D.'
'Bandeen, Pauline H.'

_publ_section_title
;
 A multicomponent CuAAC &quot;click&quot; approach to a library of hybrid
 polydentate 2-pyridyl-1,2,3-triazole ligands: new building blocks for the
 generation of metallosupramolecular architectures.
;
_journal_issue 2
_journal_name_full 'Dalton transactions (Cambridge, England : 2003)'
_journal_page_first 612
_journal_page_last 623
_journal_paper_doi 10.1039/b911276f
_journal_volume 39
_journal_year 2010
_chemical_formula_moiety 'C22 H18 N8, 0.22(CHCl3)'
_chemical_formula_sum 'C22.22 H18.22 Cl0.66 N8'
_chemical_formula_weight 420.97
_chemical_name_systematic
;
?
;
_space_group_IT_number 148
_symmetry_cell_setting trigonal
_symmetry_space_group_name_Hall '-R 3'
_symmetry_space_group_name_H-M 'R -3 :H'
_atom_sites_solution_hydrogens geom
_atom_sites_solution_primary direct
_atom_sites_solution_secondary difmap
_audit_creation_method SHELXL-97
_cell_angle_alpha 90.00
_cell_angle_beta 90.00
_cell_angle_gamma 120.00
_cell_formula_units_Z 9
_cell_length_a 31.6602(14)
_cell_length_b 31.6602(14)
_cell_length_c 5.4696(4)
_cell_measurement_reflns_used 9315
_cell_measurement_temperature 90(2)
_cell_measurement_theta_max 29.82
_cell_measurement_theta_min 2.23
_cell_volume 4748.0(5)
_computing_cell_refinement 'Bruker SMART'
_computing_data_collection 'Bruker SMART'
_computing_data_reduction 'Bruker SAINT'
_computing_molecular_graphics 'Bruker SHELXTL'
_computing_publication_material 'Bruker SHELXTL'
_computing_structure_refinement 'SHELXL-97 (Sheldrick, 2008)'
_computing_structure_solution 'SIR97 (Altomare et al., 1999)'
_diffrn_ambient_temperature 90(2)
_diffrn_measured_fraction_theta_full 0.998
_diffrn_measured_fraction_theta_max 0.998
_diffrn_measurement_device_type 'Bruker APEXII CCD area detector'
_diffrn_measurement_method 'phi and omega scans'
_diffrn_radiation_monochromator graphite
_diffrn_radiation_source 'fine-focus sealed tube'
_diffrn_radiation_type MoK\a
_diffrn_radiation_wavelength 0.71073
_diffrn_reflns_av_R_equivalents 0.0350
_diffrn_reflns_av_sigmaI/netI 0.0169
_diffrn_reflns_limit_h_max 38
_diffrn_reflns_limit_h_min -38
_diffrn_reflns_limit_k_max 38
_diffrn_reflns_limit_k_min -36
_diffrn_reflns_limit_l_max 6
_diffrn_reflns_limit_l_min -6
_diffrn_reflns_number 21929
_diffrn_reflns_theta_full 25.50
_diffrn_reflns_theta_max 25.50
_diffrn_reflns_theta_min 1.29
_diffrn_standards_number 0
_exptl_absorpt_coefficient_mu 0.080
_exptl_absorpt_correction_T_max 0.9907
_exptl_absorpt_correction_T_min 0.9525
_exptl_absorpt_correction_type multi-scan
_exptl_absorpt_process_details 'SADABS (Bruker, 2004)'
_exptl_crystal_colour colourless
_exptl_crystal_density_diffrn 1.324
_exptl_crystal_density_method 'not measured'
_exptl_crystal_description rod
_exptl_crystal_F_000 1854.0
_exptl_crystal_size_max 0.58
_exptl_crystal_size_mid 0.15
_exptl_crystal_size_min 0.11
_platon_squeeze_details
;The unit cell contains 2 chloroform molecules
which have been treated as a diffuse contribution
to the overall scattering without specific atom
positions by SQUEEZE/PLATON.
;
_refine_diff_density_max 0.445
_refine_diff_density_min -0.266
_refine_diff_density_rms 0.086
_refine_ls_extinction_coef 0.0021(8)
_refine_ls_extinction_expression Fc^*^=kFc[1+0.001xFc^2^\l^3^/sin(2\q)]^-1/4^
_refine_ls_extinction_method SHELXL
_refine_ls_goodness_of_fit_ref 0.963
_refine_ls_hydrogen_treatment constr
_refine_ls_matrix_type full
_refine_ls_number_parameters 138
_refine_ls_number_reflns 1974
_refine_ls_number_restraints 0
_refine_ls_restrained_S_all 0.963
_refine_ls_R_factor_all 0.0530
_refine_ls_R_factor_gt 0.0507
_refine_ls_shift/su_max 0.001
_refine_ls_shift/su_mean 0.000
_refine_ls_structure_factor_coef Fsqd
_refine_ls_weighting_details 'calc w=1/[\s^2^(Fo^2^)+(0.2000P)^2^+0.0000P] where P=(Fo^2^+2Fc^2^)/3'
_refine_ls_weighting_scheme calc
_refine_ls_wR_factor_gt 0.1952
_refine_ls_wR_factor_ref 0.2051
_reflns_number_gt 1832
_reflns_number_total 1974
_reflns_threshold_expression >2\s(I)
_cod_data_source_file b911276f.txt
_cod_data_source_block jc138
_cod_depositor_comments
;
The following automatic conversions were performed:

'_symmetry_cell_setting' value 'Trigonal' changed to 'trigonal'
according to /home/saulius/struct/CIF-dictionaries/cif_core.dic
dictionary named 'cif_core.dic' version 2.4.2 from 2011-04-26.

Automatic conversion script
Id: cif_fix_values 1891 2012-01-12 08:04:46Z andrius 
;
_cod_original_sg_symbol_H-M R-3
_cod_database_code 7024127

loop_
_symmetry_equiv_pos_as_xyz
'x, y, z'
'-y, x-y, z'
'-x+y, -x, z'
'x+2/3, y+1/3, z+1/3'
'-y+2/3, x-y+1/3, z+1/3'
'-x+y+2/3, -x+1/3, z+1/3'
'x+1/3, y+2/3, z+2/3'
'-y+1/3, x-y+2/3, z+2/3'
'-x+y+1/3, -x+2/3, z+2/3'
'-x, -y, -z'
'y, -x+y, -z'
'x-y, x, -z'
'-x+2/3, -y+1/3, -z+1/3'
'y+2/3, -x+y+1/3, -z+1/3'
'x-y+2/3, x+1/3, -z+1/3'
'-x+1/3, -y+2/3, -z+2/3'
'y+1/3, -x+y+2/3, -z+2/3'
'x-y+1/3, x+2/3, -z+2/3'

loop_
_atom_site_label
_atom_site_type_symbol
_atom_site_fract_x
_atom_site_fract_y
_atom_site_fract_z
_atom_site_U_iso_or_equiv
_atom_site_adp_type
_atom_site_occupancy
_atom_site_symmetry_multiplicity
_atom_site_calc_flag
_atom_site_refinement_flags
C1 C 0.58509(6) 0.17464(6) 0.2230(3) 0.0340(5) Uani 1 1 d .
H1 H 0.5861 0.1933 0.3567 0.041 Uiso 1 1 calc R
C2 C 0.55212(6) 0.16711(6) 0.0389(3) 0.0354(5) Uani 1 1 d .
H2 H 0.5314 0.1799 0.0495 0.042 Uiso 1 1 calc R
C3 C 0.55092(6) 0.13984(7) -0.1616(3) 0.0360(5) Uani 1 1 d .
H3 H 0.5293 0.1341 -0.2894 0.043 Uiso 1 1 calc R
C4 C 0.58193(5) 0.12137(5) -0.1696(2) 0.0289(4) Uani 1 1 d .
H4 H 0.5818 0.1031 -0.3028 0.035 Uiso 1 1 calc R
C5 C 0.61359(5) 0.13060(5) 0.0260(2) 0.0214(4) Uani 1 1 d .
C6 C 0.64734(5) 0.11137(4) 0.0288(2) 0.0205(4) Uani 1 1 d .
C7 C 0.67391(5) 0.10843(5) 0.2204(2) 0.0219(4) Uani 1 1 d .
H7 H 0.6742 0.1177 0.3820 0.026 Uiso 1 1 calc R
C8 C 0.73687(5) 0.08160(5) 0.2386(3) 0.0255(4) Uani 1 1 d .
H8A H 0.7360 0.0530 0.1687 0.031 Uiso 1 1 calc R
H8B H 0.7300 0.0758 0.4120 0.031 Uiso 1 1 calc R
C9 C 0.78706(5) 0.12545(5) 0.2032(2) 0.0230(4) Uani 1 1 d .
C10 C 0.81454(5) 0.12947(5) -0.0042(3) 0.0261(4) Uani 1 1 d .
H10 H 0.8019 0.1047 -0.1202 0.031 Uiso 1 1 calc R
C11 C 0.80640(5) 0.16349(5) 0.3729(2) 0.0258(4) Uani 1 1 d .
H11 H 0.7884 0.1617 0.5110 0.031 Uiso 1 1 calc R
N1 N 0.61553(5) 0.15692(5) 0.2216(2) 0.0303(4) Uani 1 1 d .
N2 N 0.65810(4) 0.09367(4) -0.1757(2) 0.0241(4) Uani 1 1 d .
N4 N 0.69943(4) 0.08914(4) 0.12215(19) 0.0217(4) Uani 1 1 d .
N3 N 0.69008(4) 0.08045(4) -0.1185(2) 0.0256(4) Uani 1 1 d .

loop_
_atom_site_aniso_label
_atom_site_aniso_U_11
_atom_site_aniso_U_22
_atom_site_aniso_U_33
_atom_site_aniso_U_23
_atom_site_aniso_U_13
_atom_site_aniso_U_12
C1 0.0413(10) 0.0394(9) 0.0311(9) -0.0029(6) 0.0013(7) 0.0276(8)
C2 0.0326(9) 0.0472(10) 0.0355(9) 0.0071(7) 0.0055(6) 0.0268(8)
C3 0.0256(8) 0.0536(10) 0.0321(9) 0.0021(7) -0.0050(6) 0.0222(7)
C4 0.0243(8) 0.0368(9) 0.0246(8) -0.0020(6) -0.0020(5) 0.0145(6)
C5 0.0181(7) 0.0218(7) 0.0201(8) 0.0047(5) 0.0023(5) 0.0069(5)
C6 0.0169(7) 0.0205(7) 0.0189(7) 0.0023(5) 0.0024(5) 0.0054(5)
C7 0.0223(7) 0.0230(7) 0.0190(7) 0.0007(5) 0.0013(5) 0.0104(6)
C8 0.0264(8) 0.0250(8) 0.0288(8) -0.0001(6) -0.0031(5) 0.0158(6)
C9 0.0261(8) 0.0250(7) 0.0232(8) 0.0015(5) -0.0020(5) 0.0169(6)
C10 0.0291(8) 0.0285(8) 0.0268(8) -0.0065(5) -0.0038(5) 0.0190(6)
C11 0.0274(8) 0.0327(8) 0.0227(7) -0.0018(6) -0.0011(5) 0.0191(7)
N1 0.0335(7) 0.0361(8) 0.0263(7) -0.0039(5) -0.0034(5) 0.0212(6)
N2 0.0222(7) 0.0277(7) 0.0216(7) -0.0033(4) -0.0020(4) 0.0118(5)
N4 0.0213(6) 0.0210(6) 0.0207(7) 0.0006(4) -0.0004(4) 0.0092(5)
N3 0.0263(7) 0.0301(7) 0.0219(7) -0.0042(5) -0.0031(4) 0.0152(5)

loop_
_atom_type_symbol
_atom_type_description
_atom_type_scat_dispersion_real
_atom_type_scat_dispersion_imag
_atom_type_scat_source
C C 0.0033 0.0016 'International Tables Vol C Tables 4.2.6.8 and 6.1.1.4'
H H 0.0000 0.0000 'International Tables Vol C Tables 4.2.6.8 and 6.1.1.4'
N N 0.0061 0.0033 'International Tables Vol C Tables 4.2.6.8 and 6.1.1.4'
Cl Cl 0.1484 0.1585 'International Tables Vol C Tables 4.2.6.8 and 6.1.1.4'

loop_
_geom_angle_atom_site_label_1
_geom_angle_atom_site_label_2
_geom_angle_atom_site_label_3
_geom_angle
_geom_angle_site_symmetry_1
N1 C1 C2 124.39(14) .
N1 C1 H1 117.8 .
C2 C1 H1 117.8 .
C3 C2 C1 117.85(14) .
C3 C2 H2 121.1 .
C1 C2 H2 121.1 .
C4 C3 C2 119.27(14) .
C4 C3 H3 120.4 .
C2 C3 H3 120.4 .
C3 C4 C5 118.64(14) .
C3 C4 H4 120.7 .
C5 C4 H4 120.7 .
N1 C5 C4 123.25(13) .
N1 C5 C6 115.64(11) .
C4 C5 C6 121.11(12) .
C7 C6 N2 108.00(12) .
C7 C6 C5 129.15(12) .
N2 C6 C5 122.84(12) .
N4 C7 C6 104.64(11) .
N4 C7 H7 127.7 .
C6 C7 H7 127.7 .
N4 C8 C9 111.05(11) .
N4 C8 H8A 109.4 .
C9 C8 H8A 109.4 .
N4 C8 H8B 109.4 .
C9 C8 H8B 109.4 .
H8A C8 H8B 108.0 .
C10 C9 C11 118.50(14) .
C10 C9 C8 120.59(12) .
C11 C9 C8 120.89(12) .
C11 C10 C9 120.94(13) 13_655
C11 C10 H10 119.5 13_655
C9 C10 H10 119.5 .
C10 C11 C9 120.56(13) 13_655
C10 C11 H11 119.7 13_655
C9 C11 H11 119.7 .
C1 N1 C5 116.60(12) .
N3 N2 C6 109.00(11) .
C7 N4 N3 111.28(11) .
C7 N4 C8 128.21(11) .
N3 N4 C8 120.26(10) .
N2 N3 N4 107.07(10) .

loop_
_geom_bond_atom_site_label_1
_geom_bond_atom_site_label_2
_geom_bond_distance
_geom_bond_site_symmetry_2
C1 N1 1.3357(19) .
C1 C2 1.382(2) .
C1 H1 0.9300 .
C2 C3 1.384(2) .
C2 H2 0.9300 .
C3 C4 1.372(2) .
C3 H3 0.9300 .
C4 C5 1.3932(19) .
C4 H4 0.9300 .
C5 N1 1.3389(17) .
C5 C6 1.471(2) .
C6 C7 1.3760(19) .
C6 N2 1.3682(17) .
C7 N4 1.3446(19) .
C7 H7 0.9300 .
C8 N4 1.4663(17) .
C8 C9 1.511(2) .
C8 H8A 0.9700 .
C8 H8B 0.9700 .
C9 C10 1.396(2) .
C9 C11 1.3965(19) .
C10 C11 1.385(2) 13_655
C10 H10 0.9300 .
C11 C10 1.385(2) 13_655
C11 H11 0.9300 .
N2 N3 1.3124(17) .
N4 N3 1.3470(16) .

loop_
_platon_squeeze_void_nr
_platon_squeeze_void_average_x
_platon_squeeze_void_average_y
_platon_squeeze_void_average_z
_platon_squeeze_void_volume
_platon_squeeze_void_count_electrons
_platon_squeeze_void_content
1 0.000 0.000 -0.023 177 41 ' '
2 0.333 0.667 0.225 180 41 ' '
3 0.667 0.333 0.892 180 41 ' '
